data_7026871
loop_
_publ_author_name
'Ellis, Bobby D.'
'Atkins, Tonya M.'
'Peng, Yang'
'Sutton, Andrew D.'
'Gordon, John C.'
'Power, Philip P.'

_publ_section_title
;
 Synthesis and thermolytic behavior of tin(IV) formates: in search of
 recyclable metal-hydride systems.
;
_journal_issue 44
_journal_name_full 'Dalton transactions (Cambridge, England : 2003)'
_journal_page_first 10659
_journal_page_last 10663
_journal_paper_doi 10.1039/c0dt00812e
_journal_volume 39
_journal_year 2010
_chemical_formula_moiety 'C25 H28 O2 Sn'
_chemical_formula_sum 'C25 H28 O2 Sn'
_chemical_formula_weight 479.16
_chemical_name_systematic
;
?
;
_space_group_IT_number 15
_symmetry_cell_setting monoclinic
_symmetry_space_group_name_Hall '-C 2yc'
_symmetry_space_group_name_H-M 'C 1 2/c 1'
_atom_sites_solution_hydrogens geom
_atom_sites_solution_primary direct
_atom_sites_solution_secondary difmap
_audit_creation_method SHELXL-97
_cell_angle_alpha 90.00
_cell_angle_beta 132.147(2)
_cell_angle_gamma 90.00
_cell_formula_units_Z 8
_cell_length_a 32.550(5)
_cell_length_b 7.7354(13)
_cell_length_c 23.036(4)
_cell_measurement_reflns_used 5742
_cell_measurement_temperature 90(2)
_cell_measurement_theta_max 27.48
_cell_measurement_theta_min 2.64
_cell_volume 4300.4(12)
_computing_cell_refinement 'Bruker SAINT'
_computing_data_collection 'Bruker APEX2'
_computing_data_reduction 'Bruker SAINT'
_computing_molecular_graphics 'Bruker SHELXTL'
_computing_publication_material 'Bruker SHELXTL'
_computing_structure_refinement 'SHELXL-97 (Sheldrick, 2008)'
_computing_structure_solution 'SHELXS-97 (Sheldrick, 2008)'
_diffrn_ambient_temperature 90(2)
_diffrn_measured_fraction_theta_full 0.977
_diffrn_measured_fraction_theta_max 0.977
_diffrn_measurement_device_type 'Bruker APEX-II CCD'
_diffrn_measurement_method '\f and \w scans'
_diffrn_radiation_monochromator graphite
_diffrn_radiation_source 'fine-focus sealed tube'
_diffrn_radiation_type MoK\a
_diffrn_radiation_wavelength 0.71073
_diffrn_reflns_av_R_equivalents 0.0000
_diffrn_reflns_av_sigmaI/netI 0.0282
_diffrn_reflns_limit_h_max 31
_diffrn_reflns_limit_h_min -42
_diffrn_reflns_limit_k_max 10
_diffrn_reflns_limit_k_min 0
_diffrn_reflns_limit_l_max 29
_diffrn_reflns_limit_l_min 0
_diffrn_reflns_number 5657
_diffrn_reflns_theta_full 27.49
_diffrn_reflns_theta_max 27.49
_diffrn_reflns_theta_min 1.69
_exptl_absorpt_coefficient_mu 1.205
_exptl_absorpt_correction_T_max 0.688
_exptl_absorpt_correction_T_min 0.513
_exptl_absorpt_correction_type multi-scan
_exptl_absorpt_process_details TWINABS-2008/1
_exptl_crystal_colour colourless
_exptl_crystal_density_diffrn 1.480
_exptl_crystal_density_method 'not measured'
_exptl_crystal_description block
_exptl_crystal_F_000 1952
_exptl_crystal_size_max 0.452
_exptl_crystal_size_mid 0.378
_exptl_crystal_size_min 0.310
_refine_diff_density_max 1.684
_refine_diff_density_min -1.175
_refine_diff_density_rms 0.135
_refine_ls_extinction_method none
_refine_ls_goodness_of_fit_ref 1.352
_refine_ls_hydrogen_treatment constr
_refine_ls_matrix_type full
_refine_ls_number_parameters 260
_refine_ls_number_reflns 5657
_refine_ls_number_restraints 0
_refine_ls_restrained_S_all 1.352
_refine_ls_R_factor_all 0.0398
_refine_ls_R_factor_gt 0.0377
_refine_ls_shift/su_max 0.013
_refine_ls_shift/su_mean 0.001
_refine_ls_structure_factor_coef Fsqd
_refine_ls_weighting_details 'calc w=1/[\s^2^(Fo^2^)+(0.0153P)^2^+38.3500P] where P=(Fo^2^+2Fc^2^)/3'
_refine_ls_weighting_scheme calc
_refine_ls_wR_factor_gt 0.1061
_refine_ls_wR_factor_ref 0.1073
_reflns_number_gt 5436
_reflns_number_total 5657
_reflns_threshold_expression >2\s(I)
_cod_data_source_file c0dt00812e.txt
_cod_data_source_block Dmp3SnOOCH
_cod_depositor_comments
;
The following automatic conversions were performed:

'_symmetry_cell_setting' value 'Monoclinic' changed to 'monoclinic'
according to /home/saulius/struct/CIF-dictionaries/cif_core.dic
dictionary named 'cif_core.dic' version 2.4.2 from 2011-04-26.

Automatic conversion script
Id: cif_fix_values 1891 2012-01-12 08:04:46Z andrius 
;
_cod_original_sg_symbol_H-M 'C 2/c'
_cod_database_code 7026871

loop_
_symmetry_equiv_pos_as_xyz
'x, y, z'
'-x, y, -z+1/2'
'x+1/2, y+1/2, z'
'-x+1/2, y+1/2, -z+1/2'
'-x, -y, -z'
'x, -y, z-1/2'
'-x+1/2, -y+1/2, -z'
'x+1/2, -y+1/2, z-1/2'

loop_
_atom_site_label
_atom_site_type_symbol
_atom_site_fract_x
_atom_site_fract_y
_atom_site_fract_z
_atom_site_U_iso_or_equiv
_atom_site_adp_type
_atom_site_occupancy
_atom_site_symmetry_multiplicity
_atom_site_calc_flag
_atom_site_refinement_flags
C1 C 0.13972(18) 1.0470(5) 0.3180(3) 0.0205(9) Uani 1 1 d .
H1 H 0.1574 1.1564 0.3381 0.025 Uiso 1 1 calc R
C2 C 0.15598(17) 0.6001(5) 0.3308(2) 0.0142(8) Uani 1 1 d .
C3 C 0.21363(17) 0.6242(5) 0.3863(2) 0.0154(8) Uani 1 1 d .
C4 C 0.24515(18) 0.5468(5) 0.4599(2) 0.0196(9) Uani 1 1 d .
H4 H 0.2841 0.5643 0.4978 0.024 Uiso 1 1 calc R
C5 C 0.22032(18) 0.4451(5) 0.4784(3) 0.0184(9) Uani 1 1 d .
H5 H 0.2422 0.3916 0.5283 0.022 Uiso 1 1 calc R
C6 C 0.16321(18) 0.4217(5) 0.4234(3) 0.0172(8) Uani 1 1 d .
H6 H 0.1463 0.3516 0.4362 0.021 Uiso 1 1 calc R
C7 C 0.13030(18) 0.4991(5) 0.3499(2) 0.0154(9) Uani 1 1 d .
C8 C 0.24415(16) 0.7352(6) 0.3721(2) 0.0206(8) Uani 1 1 d .
H8A H 0.2598 0.8359 0.4069 0.031 Uiso 1 1 calc R
H8B H 0.2184 0.7739 0.3175 0.031 Uiso 1 1 calc R
H8C H 0.2741 0.6679 0.3828 0.031 Uiso 1 1 calc R
C9 C 0.06867(18) 0.4722(6) 0.2948(3) 0.0227(10) Uani 1 1 d .
H9A H 0.0597 0.4045 0.3211 0.034 Uiso 1 1 calc R
H9B H 0.0561 0.4099 0.2482 0.034 Uiso 1 1 calc R
H9C H 0.0500 0.5846 0.2792 0.034 Uiso 1 1 calc R
C10 C 0.01980(16) 0.7078(5) 0.1387(2) 0.0144(8) Uani 1 1 d .
C11 C -0.00104(17) 0.5533(5) 0.0938(2) 0.0157(8) Uani 1 1 d .
C12 C -0.05760(18) 0.5198(5) 0.0412(3) 0.0197(9) Uani 1 1 d .
H12 H -0.0716 0.4178 0.0102 0.024 Uiso 1 1 calc R
C13 C -0.09370(18) 0.6337(6) 0.0335(3) 0.0219(9) Uani 1 1 d .
H13 H -0.1322 0.6088 -0.0018 0.026 Uiso 1 1 calc R
C14 C -0.07363(18) 0.7844(6) 0.0775(2) 0.0197(9) Uani 1 1 d .
H14 H -0.0986 0.8611 0.0725 0.024 Uiso 1 1 calc R
C15 C -0.01766(18) 0.8251(5) 0.1286(2) 0.0167(8) Uani 1 1 d .
C16 C 0.03689(18) 0.4226(5) 0.1019(3) 0.0197(9) Uani 1 1 d .
H16A H 0.0153 0.3212 0.0696 0.030 Uiso 1 1 calc R
H16B H 0.0654 0.3875 0.1568 0.030 Uiso 1 1 calc R
H16C H 0.0546 0.4742 0.0845 0.030 Uiso 1 1 calc R
C17 C 0.0015(2) 0.9952(6) 0.1716(3) 0.0255(10) Uani 1 1 d .
H17A H -0.0302 1.0566 0.1584 0.038 Uiso 1 1 calc R
H17B H 0.0179 1.0656 0.1563 0.038 Uiso 1 1 calc R
H17C H 0.0292 0.9740 0.2281 0.038 Uiso 1 1 calc R
C18 C 0.13791(15) 0.7343(5) 0.1607(2) 0.0145(7) Uani 1 1 d .
C19 C 0.12230(17) 0.8736(5) 0.1098(2) 0.0158(8) Uani 1 1 d .
C20 C 0.14601(19) 0.8896(5) 0.0772(3) 0.0198(9) Uani 1 1 d .
H20 H 0.1355 0.9832 0.0430 0.024 Uiso 1 1 calc R
C21 C 0.18453(18) 0.7708(6) 0.0943(3) 0.0226(9) Uani 1 1 d .
H21 H 0.2016 0.7859 0.0736 0.027 Uiso 1 1 calc R
C22 C 0.19827(18) 0.6301(6) 0.1414(3) 0.0204(9) Uani 1 1 d .
H22 H 0.2241 0.5473 0.1519 0.025 Uiso 1 1 calc R
C23 C 0.17469(17) 0.6085(5) 0.1739(2) 0.0177(9) Uani 1 1 d .
C24 C 0.08032(18) 1.0077(5) 0.0884(3) 0.0191(9) Uani 1 1 d .
H24A H 0.0970 1.0849 0.1331 0.029 Uiso 1 1 calc R
H24B H 0.0480 0.9500 0.0748 0.029 Uiso 1 1 calc R
H24C H 0.0687 1.0752 0.0435 0.029 Uiso 1 1 calc R
C25 C 0.18889(19) 0.4445(6) 0.2195(3) 0.0239(10) Uani 1 1 d .
H25A H 0.1701 0.3465 0.1833 0.036 Uiso 1 1 calc R
H25B H 0.1767 0.4544 0.2484 0.036 Uiso 1 1 calc R
H25C H 0.2291 0.4262 0.2564 0.036 Uiso 1 1 calc R
O1 O 0.13213(13) 0.9881(4) 0.25805(18) 0.0180(6) Uani 1 1 d .
O2 O 0.12667(15) 0.9771(4) 0.3501(2) 0.0279(8) Uani 1 1 d .
Sn1 Sn 0.108259(11) 0.73564(3) 0.220950(16) 0.01305(9) Uani 1 1 d .

loop_
_atom_site_aniso_label
_atom_site_aniso_U_11
_atom_site_aniso_U_22
_atom_site_aniso_U_33
_atom_site_aniso_U_23
_atom_site_aniso_U_13
_atom_site_aniso_U_12
C1 0.020(2) 0.0177(19) 0.012(2) -0.0041(16) 0.0053(18) 0.0005(15)
C2 0.019(2) 0.0113(16) 0.013(2) -0.0019(14) 0.0111(17) -0.0006(14)
C3 0.0155(19) 0.0145(18) 0.012(2) -0.0031(14) 0.0073(17) -0.0002(14)
C4 0.017(2) 0.022(2) 0.010(2) -0.0003(16) 0.0051(17) 0.0030(15)
C5 0.023(2) 0.0167(18) 0.012(2) 0.0021(15) 0.0099(18) 0.0050(15)
C6 0.026(2) 0.0146(18) 0.016(2) 0.0010(15) 0.0161(19) -0.0002(15)
C7 0.019(2) 0.0141(17) 0.011(2) -0.0029(14) 0.0097(18) -0.0016(15)
C8 0.0152(18) 0.023(2) 0.017(2) -0.0008(17) 0.0084(16) -0.0030(17)
C9 0.022(2) 0.031(2) 0.013(2) 0.0014(17) 0.0106(19) -0.0043(17)
C10 0.0152(18) 0.0156(18) 0.0102(18) 0.0023(14) 0.0077(15) 0.0022(14)
C11 0.020(2) 0.0158(18) 0.010(2) 0.0022(15) 0.0088(17) 0.0015(15)
C12 0.022(2) 0.021(2) 0.013(2) -0.0014(16) 0.0108(19) -0.0044(16)
C13 0.015(2) 0.028(2) 0.015(2) 0.0051(17) 0.0072(18) -0.0003(16)
C14 0.020(2) 0.024(2) 0.015(2) 0.0074(16) 0.0112(17) 0.0076(16)
C15 0.020(2) 0.0201(19) 0.014(2) 0.0018(15) 0.0129(18) 0.0022(15)
C16 0.022(2) 0.0148(18) 0.018(2) -0.0041(16) 0.0120(19) -0.0024(15)
C17 0.025(2) 0.022(2) 0.030(3) -0.0034(18) 0.019(2) 0.0044(17)
C18 0.0150(17) 0.0164(17) 0.0110(17) -0.0024(15) 0.0082(14) 0.0010(16)
C19 0.0149(19) 0.0172(18) 0.013(2) -0.0020(15) 0.0088(17) -0.0021(14)
C20 0.025(2) 0.021(2) 0.016(2) 0.0002(16) 0.0147(19) -0.0013(16)
C21 0.023(2) 0.027(2) 0.021(2) -0.0060(18) 0.0159(18) -0.0062(17)
C22 0.017(2) 0.022(2) 0.021(2) -0.0057(16) 0.0119(19) 0.0010(15)
C23 0.0141(19) 0.0153(18) 0.014(2) -0.0031(15) 0.0055(17) 0.0007(14)
C24 0.019(2) 0.022(2) 0.012(2) 0.0079(16) 0.0080(18) 0.0064(16)
C25 0.026(2) 0.020(2) 0.022(2) 0.0029(17) 0.014(2) 0.0085(17)
O1 0.0257(16) 0.0152(13) 0.0128(15) -0.0031(11) 0.0128(13) -0.0023(11)
O2 0.038(2) 0.0260(16) 0.026(2) 0.0008(14) 0.0239(18) 0.0045(14)
Sn1 0.01569(13) 0.01103(13) 0.01127(13) 0.00018(10) 0.00857(10) 0.00071(10)

loop_
_atom_type_symbol
_atom_type_description
_atom_type_scat_dispersion_real
_atom_type_scat_dispersion_imag
_atom_type_scat_source
C C 0.0033 0.0016 'International Tables Vol C Tables 4.2.6.8 and 6.1.1.4'
H H 0.0000 0.0000 'International Tables Vol C Tables 4.2.6.8 and 6.1.1.4'
O O 0.0106 0.0060 'International Tables Vol C Tables 4.2.6.8 and 6.1.1.4'
Sn Sn -0.6537 1.4246 'International Tables Vol C Tables 4.2.6.8 and 6.1.1.4'

loop_
_geom_angle_atom_site_label_1
_geom_angle_atom_site_label_2
_geom_angle_atom_site_label_3
_geom_angle
O2 C1 O1 126.7(4)
C3 C2 C7 119.9(4)
C3 C2 Sn1 118.3(3)
C7 C2 Sn1 121.6(3)
C4 C3 C2 119.5(4)
C4 C3 C8 117.0(4)
C2 C3 C8 123.5(4)
C5 C4 C3 120.8(4)
C4 C5 C6 119.6(4)
C5 C6 C7 121.3(4)
C6 C7 C2 118.9(4)
C6 C7 C9 117.9(4)
C2 C7 C9 123.2(4)
C15 C10 C11 119.0(4)
C15 C10 Sn1 125.5(3)
C11 C10 Sn1 115.4(3)
C12 C11 C10 119.9(4)
C12 C11 C16 118.6(4)
C10 C11 C16 121.5(4)
C13 C12 C11 120.5(4)
C12 C13 C14 120.0(4)
C13 C14 C15 121.2(4)
C14 C15 C10 119.4(4)
C14 C15 C17 119.0(4)
C10 C15 C17 121.6(4)
C23 C18 C19 119.1(4)
C23 C18 Sn1 123.2(3)
C19 C18 Sn1 117.6(3)
C20 C19 C18 119.5(4)
C20 C19 C24 118.0(4)
C18 C19 C24 122.5(4)
C21 C20 C19 120.8(4)
C20 C21 C22 120.0(4)
C21 C22 C23 120.7(4)
C22 C23 C18 119.7(4)
C22 C23 C25 116.9(4)
C18 C23 C25 123.4(4)
C1 O1 Sn1 121.2(3)
O1 Sn1 C10 111.71(14)
O1 Sn1 C2 101.52(13)
C10 Sn1 C2 118.10(16)
O1 Sn1 C18 93.69(14)
C10 Sn1 C18 110.24(15)
C2 Sn1 C18 118.18(15)

loop_
_geom_bond_atom_site_label_1
_geom_bond_atom_site_label_2
_geom_bond_distance
C1 O2 1.201(6)
C1 O1 1.310(5)
C2 C3 1.404(6)
C2 C7 1.412(6)
C2 Sn1 2.154(4)
C3 C4 1.397(6)
C3 C8 1.505(6)
C4 C5 1.383(7)
C5 C6 1.390(6)
C6 C7 1.392(6)
C7 C9 1.504(6)
C10 C15 1.408(6)
C10 C11 1.419(5)
C10 Sn1 2.146(4)
C11 C12 1.390(6)
C11 C16 1.508(6)
C12 C13 1.382(6)
C13 C14 1.386(6)
C14 C15 1.388(6)
C15 C17 1.507(6)
C18 C23 1.409(5)
C18 C19 1.413(6)
C18 Sn1 2.157(4)
C19 C20 1.396(6)
C19 C24 1.511(6)
C20 C21 1.382(6)
C21 C22 1.383(6)
C22 C23 1.395(7)
C23 C25 1.508(6)
O1 Sn1 2.063(3)
